data_4319286
loop_
_publ_author_name
'Maarten B. Dinger'
'Michael J. Scott'

_publ_contact_author_address
;
P.O. Box 117200
University of Florida
Gainesville FL, 32611
;
_publ_contact_author_name 'Maarten B. Dinger and Michael J. Scott'
_publ_section_title
;
 Synthesis, Characterization, and Reactivity of Multinuclear Zinc(II)
 Alkyl Derivatives of Linked Phenoxides
;
_journal_name_full 'Inorganic Chemistry'
_journal_page_first 1029
_journal_page_last 1036
_journal_paper_doi 10.1021/ic000682r
_journal_volume 40
_journal_year 2001
_chemical_formula_sum 'C62 H80 O6 Zn6'
_chemical_formula_weight 1313.48
_chemical_name_systematic
; 
 ? 
;
_space_group_IT_number 148
_symmetry_cell_setting hexagonal
_symmetry_space_group_name_Hall '-R 3'
_symmetry_space_group_name_H-M 'R -3 :H'
_atom_sites_solution_hydrogens geom
_atom_sites_solution_primary direct
_atom_sites_solution_secondary difmap
_audit_creation_method SHELXL-97
_cell_angle_alpha 90.00
_cell_angle_beta 90.00
_cell_angle_gamma 120.00
_cell_formula_units_Z 3
_cell_length_a 20.5594(15)
_cell_length_b 20.5594(15)
_cell_length_c 11.8777(12)
_cell_measurement_temperature 173(2)
_cell_volume 4347.9(6)
_computing_cell_refinement 'Bruker AXS SMART'
_computing_data_collection 'Bruker AXS SMART'
_computing_data_reduction 'Bruker AXS SMART'
_computing_structure_refinement 'SHELXL-97 (Sheldrick, 1997)'
_computing_structure_solution 'SHELXS-97 (Sheldrick, 1990)'
_diffrn_ambient_temperature 173(2)
_diffrn_measured_fraction_theta_full 1.000
_diffrn_measured_fraction_theta_max 1.000
_diffrn_radiation_monochromator graphite
_diffrn_radiation_source 'fine-focus sealed tube'
_diffrn_radiation_type MoK\a
_diffrn_radiation_wavelength 0.71073
_diffrn_reflns_av_R_equivalents 0.0424
_diffrn_reflns_av_sigmaI/netI 0.0235
_diffrn_reflns_limit_h_max 26
_diffrn_reflns_limit_h_min -26
_diffrn_reflns_limit_k_max 24
_diffrn_reflns_limit_k_min -26
_diffrn_reflns_limit_l_max 15
_diffrn_reflns_limit_l_min -13
_diffrn_reflns_number 9597
_diffrn_reflns_theta_full 27.49
_diffrn_reflns_theta_max 27.49
_diffrn_reflns_theta_min 1.98
_exptl_absorpt_coefficient_mu 2.492
_exptl_absorpt_correction_T_max 1.000000
_exptl_absorpt_correction_T_min 0.600006
_exptl_absorpt_correction_type SADABS
_exptl_crystal_colour colorless
_exptl_crystal_density_diffrn 1.505
_exptl_crystal_density_method 'not measured'
_exptl_crystal_description cube
_exptl_crystal_F_000 2040
_refine_diff_density_max 0.361
_refine_diff_density_min -0.346
_refine_diff_density_rms 0.064
_refine_ls_extinction_method none
_refine_ls_goodness_of_fit_ref 1.029
_refine_ls_hydrogen_treatment mixed
_refine_ls_matrix_type full
_refine_ls_number_parameters 115
_refine_ls_number_reflns 2229
_refine_ls_number_restraints 0
_refine_ls_restrained_S_all 1.029
_refine_ls_R_factor_all 0.0256
_refine_ls_R_factor_gt 0.0233
_refine_ls_shift/su_max 0.001
_refine_ls_shift/su_mean 0.000
_refine_ls_structure_factor_coef Fsqd
_refine_ls_weighting_details 'calc w=1/[\s^2^(Fo^2^)+(0.0356P)^2^+5.9067P] where P=(Fo^2^+2Fc^2^)/3'
_refine_ls_weighting_scheme calc
_refine_ls_wR_factor_gt 0.0636
_refine_ls_wR_factor_ref 0.0652
_reflns_number_gt 2062
_reflns_number_total 2229
_reflns_threshold_expression >2sigma(I)
_cod_data_source_file ic000682r_2.cif
_cod_data_source_block 2b
_cod_original_sg_symbol_H-M 'R -3'
_cod_database_code 4319286

loop_
_symmetry_equiv_pos_as_xyz
'x, y, z'
'-y, x-y, z'
'-x+y, -x, z'
'x+2/3, y+1/3, z+1/3'
'-y+2/3, x-y+1/3, z+1/3'
'-x+y+2/3, -x+1/3, z+1/3'
'x+1/3, y+2/3, z+2/3'
'-y+1/3, x-y+2/3, z+2/3'
'-x+y+1/3, -x+2/3, z+2/3'
'-x, -y, -z'
'y, -x+y, -z'
'x-y, x, -z'
'-x+2/3, -y+1/3, -z+1/3'
'y+2/3, -x+y+1/3, -z+1/3'
'x-y+2/3, x+1/3, -z+1/3'
'-x+1/3, -y+2/3, -z+2/3'
'y+1/3, -x+y+2/3, -z+2/3'
'x-y+1/3, x+2/3, -z+2/3'

loop_
_atom_site_label
_atom_site_type_symbol
_atom_site_fract_x
_atom_site_fract_y
_atom_site_fract_z
_atom_site_U_iso_or_equiv
_atom_site_adp_type
_atom_site_occupancy
_atom_site_symmetry_multiplicity
_atom_site_calc_flag
_atom_site_refinement_flags
_atom_site_disorder_assembly
_atom_site_disorder_group
Zn1 Zn 0.986212(10) 0.141070(10) 0.077954(15) 0.02135(8) Uani 1 1 d . . .
C1 C 1.0000 0.0000 0.1732(2) 0.0159(5) Uani 1 3 d S . .
H1A H 1.0000 0.0000 0.0890 0.019 Uiso 1 3 calc SR . .
O1 O 1.08274(6) 0.13991(6) 0.06292(9) 0.0192(2) Uani 1 1 d . . .
C2 C 1.07819(8) 0.05934(8) 0.21270(12) 0.0174(3) Uani 1 1 d . . .
C3 C 1.11436(8) 0.12929(8) 0.15722(12) 0.0176(3) Uani 1 1 d . . .
C4 C 1.18165(9) 0.18844(9) 0.20115(13) 0.0224(3) Uani 1 1 d . . .
C5 C 1.21993(11) 0.26494(10) 0.14731(16) 0.0336(4) Uani 1 1 d . . .
H5A H 1.1822 0.2743 0.1124 0.050 Uiso 1 1 calc R . .
H5B H 1.2551 0.2671 0.0897 0.050 Uiso 1 1 calc R . .
H5C H 1.2474 0.3032 0.2048 0.050 Uiso 1 1 calc R . .
C6 C 1.21155(9) 0.17550(9) 0.29793(14) 0.0251(3) Uani 1 1 d . . .
H6A H 1.2571 0.2153 0.3273 0.030 Uiso 1 1 calc R . .
C7 C 1.17763(9) 0.10687(9) 0.35355(13) 0.0235(3) Uani 1 1 d . . .
C8 C 1.21257(11) 0.09520(11) 0.45743(16) 0.0338(4) Uani 1 1 d . . .
H8A H 1.2382 0.1421 0.5003 0.051 Uiso 1 1 calc R . .
H8B H 1.2490 0.0800 0.4354 0.051 Uiso 1 1 calc R . .
H8C H 1.1733 0.0559 0.5041 0.051 Uiso 1 1 calc R . .
C9 C 1.11045(9) 0.04942(9) 0.31007(13) 0.0207(3) Uani 1 1 d . . .
H9A H 1.0859 0.0023 0.3475 0.025 Uiso 1 1 calc R . .
C10 C 0.97322(12) 0.21665(11) 0.15973(16) 0.0359(4) Uani 1 1 d . . .
H10A H 0.9726 0.2525 0.1046 0.043 Uiso 1 1 calc R . .
H10B H 0.9237 0.1912 0.1976 0.043 Uiso 1 1 calc R . .
C11 C 1.03340(14) 0.26072(12) 0.2474(2) 0.0455(5) Uani 1 1 d . . .
H11A H 1.0206 0.2942 0.2883 0.068 Uiso 1 1 calc R . .
H11B H 1.0820 0.2906 0.2100 0.068 Uiso 1 1 calc R . .
H11C H 1.0363 0.2258 0.3005 0.068 Uiso 1 1 calc R . .

loop_
_atom_site_aniso_label
_atom_site_aniso_U_11
_atom_site_aniso_U_22
_atom_site_aniso_U_33
_atom_site_aniso_U_23
_atom_site_aniso_U_13
_atom_site_aniso_U_12
Zn1 0.02613(12) 0.02240(12) 0.01989(12) -0.00235(6) -0.00160(7) 0.01540(8)
C1 0.0163(7) 0.0163(7) 0.0151(11) 0.000 0.000 0.0081(3)
O1 0.0208(5) 0.0207(5) 0.0169(5) 0.0011(4) -0.0011(4) 0.0110(4)
C2 0.0170(7) 0.0190(7) 0.0167(7) -0.0015(5) 0.0003(5) 0.0095(6)
C3 0.0178(7) 0.0189(7) 0.0167(7) -0.0008(5) -0.0004(5) 0.0095(6)
C4 0.0211(7) 0.0191(7) 0.0222(8) -0.0005(6) -0.0014(6) 0.0066(6)
C5 0.0337(9) 0.0195(8) 0.0329(9) 0.0019(7) -0.0092(7) 0.0024(7)
C6 0.0211(7) 0.0246(8) 0.0241(8) -0.0030(6) -0.0047(6) 0.0074(6)
C7 0.0227(7) 0.0267(8) 0.0205(8) -0.0011(6) -0.0036(6) 0.0119(7)
C8 0.0326(9) 0.0339(9) 0.0292(9) 0.0010(7) -0.0124(7) 0.0122(8)
C9 0.0216(7) 0.0218(7) 0.0189(7) 0.0014(6) -0.0007(6) 0.0111(6)
C10 0.0548(12) 0.0365(10) 0.0310(9) -0.0075(8) -0.0083(8) 0.0337(10)
C11 0.0585(13) 0.0342(10) 0.0437(12) -0.0129(9) -0.0093(10) 0.0231(10)

loop_
_atom_type_symbol
_atom_type_description
_atom_type_scat_dispersion_real
_atom_type_scat_dispersion_imag
_atom_type_scat_source
C C 0.0033 0.0016 'International Tables Vol C Tables 4.2.6.8 and 6.1.1.4'
H H 0.0000 0.0000 'International Tables Vol C Tables 4.2.6.8 and 6.1.1.4'
O O 0.0106 0.0060 'International Tables Vol C Tables 4.2.6.8 and 6.1.1.4'
Zn Zn 0.2839 1.4301 'International Tables Vol C Tables 4.2.6.8 and 6.1.1.4'

loop_
_geom_angle_atom_site_label_1
_geom_angle_atom_site_label_2
_geom_angle_atom_site_label_3
_geom_angle
_geom_angle_site_symmetry_1
_geom_angle_site_symmetry_3
_geom_angle_publ_flag
C10 Zn1 O1 134.12(6) . 12_545 ?
C10 Zn1 O1 125.56(7) . . ?
O1 Zn1 O1 93.78(5) 12_545 . ?
C2 C1 C2 111.01(10) . 3_765 ?
C2 C1 C2 111.01(10) . 2_645 ?
C2 C1 C2 111.01(10) 3_765 2_645 ?
C3 O1 Zn1 114.56(9) . 11_665 ?
C3 O1 Zn1 118.81(9) . . ?
Zn1 O1 Zn1 126.62(5) 11_665 . ?
C9 C2 C3 119.27(14) . . ?
C9 C2 C1 121.62(14) . . ?
C3 C2 C1 118.65(13) . . ?
O1 C3 C4 120.42(13) . . ?
O1 C3 C2 119.73(13) . . ?
C4 C3 C2 119.83(14) . . ?
C6 C4 C3 118.59(14) . . ?
C6 C4 C5 120.08(14) . . ?
C3 C4 C5 121.32(14) . . ?
C7 C6 C4 122.83(15) . . ?
C6 C7 C9 117.81(14) . . ?
C6 C7 C8 120.95(15) . . ?
C9 C7 C8 121.25(15) . . ?
C7 C9 C2 121.67(15) . . ?
C11 C10 Zn1 114.74(14) . . ?

loop_
_geom_bond_atom_site_label_1
_geom_bond_atom_site_label_2
_geom_bond_distance
_geom_bond_site_symmetry_2
_geom_bond_publ_flag
Zn1 C10 1.9607(18) . ?
Zn1 O1 1.9910(11) 12_545 ?
Zn1 O1 2.0046(11) . ?
C1 C2 1.5268(16) . ?
C1 C2 1.5268(16) 3_765 ?
C1 C2 1.5268(16) 2_645 ?
O1 C3 1.3662(18) . ?
O1 Zn1 1.9910(11) 11_665 ?
C2 C9 1.398(2) . ?
C2 C3 1.409(2) . ?
C3 C4 1.408(2) . ?
C4 C6 1.391(2) . ?
C4 C5 1.505(2) . ?
C6 C7 1.389(2) . ?
C7 C9 1.392(2) . ?
C7 C8 1.506(2) . ?
C10 C11 1.522(3) . ?
